data_4108531
loop_
_publ_author_name
'Rudolf Knorr'
'Thomas Menke'
'Kathrin Ferchland'
'Johann Mehlst\"aubl'
'David S. Stephenson'

_publ_section_title
;
 Microsolvation and 13C-Li NMR Coupling
;
_journal_name_full 'Journal of the American Chemical Society'
_journal_page_first 14179
_journal_page_last 14188
_journal_paper_doi 10.1021/ja8026828
_journal_volume 130
_journal_year 2008
_chemical_formula_sum 'C55 H66 Li2 O2'
_chemical_formula_weight 772.96
_chemical_name_systematic
;
?
;
_space_group_IT_number 15
_symmetry_cell_setting monoclinic
_symmetry_space_group_name_Hall '-C 2yc'
_symmetry_space_group_name_H-M 'C 1 2/c 1'
_atom_sites_solution_hydrogens geom
_atom_sites_solution_primary direct
_atom_sites_solution_secondary difmap
_audit_creation_method SHELXL
_cell_angle_alpha 90.00
_cell_angle_beta 104.01(1)
_cell_angle_gamma 90.00
_cell_formula_units_Z 4
_cell_length_a 19.465(4)
_cell_length_b 9.769(3)
_cell_length_c 25.461(6)
_cell_measurement_temperature 173
_cell_volume 4697(2)
_computing_cell_refinement 'XSCANS (Ver. 2.00)'
_computing_data_collection 'XSCANS (Ver. 2.00)'
_computing_data_reduction 'XSCANS (Ver. 2.00)'
_computing_molecular_graphics 'XP (SHELXTL-Plus)'
_computing_publication_material 'SHELXL (Sheldrick 1993)'
_computing_structure_refinement 'SHELXL (Sheldrick 1993)'
_computing_structure_solution 'XS (Siemens)'
_diffrn_ambient_temperature 173
_diffrn_measurement_device P4
_diffrn_measurement_method \w
_diffrn_radiation_monochromator graphite
_diffrn_radiation_source 'fine-focus sealed tube'
_diffrn_radiation_type MoK\a
_diffrn_radiation_wavelength 0.71073
_diffrn_reflns_av_R_equivalents 0.0457
_diffrn_reflns_av_sigmaI/netI 0.0770
_diffrn_reflns_limit_h_max 15
_diffrn_reflns_limit_h_min -20
_diffrn_reflns_limit_k_max 10
_diffrn_reflns_limit_k_min 0
_diffrn_reflns_limit_l_max 27
_diffrn_reflns_limit_l_min -27
_diffrn_reflns_number 5752
_diffrn_reflns_theta_max 23.00
_diffrn_reflns_theta_min 1.65
_diffrn_standards_decay_% 0
_diffrn_standards_interval_count 100
_diffrn_standards_number 3
_exptl_absorpt_coefficient_mu 0.063
_exptl_crystal_colour colorless
_exptl_crystal_density_diffrn 1.093
_exptl_crystal_description plate
_exptl_crystal_F_000 1672
_exptl_crystal_size_max 0.4
_exptl_crystal_size_mid 0.3
_exptl_crystal_size_min 0.2
_refine_diff_density_max 0.315
_refine_diff_density_min -0.275
_refine_diff_density_rms 0.038
_refine_ls_extinction_method none
_refine_ls_goodness_of_fit_all 1.016
_refine_ls_goodness_of_fit_obs 1.090
_refine_ls_hydrogen_treatment 'riding model, fixed isotropic U'
_refine_ls_matrix_type full
_refine_ls_number_parameters 298
_refine_ls_number_reflns 3210
_refine_ls_number_restraints 0
_refine_ls_restrained_S_all 1.020
_refine_ls_restrained_S_obs 1.090
_refine_ls_R_factor_all 0.1207
_refine_ls_R_factor_obs 0.0548
_refine_ls_shift/esd_max 0.000
_refine_ls_shift/esd_mean 0.000
_refine_ls_structure_factor_coef Fsqd
_refine_ls_weighting_details 'w=1/[\s^2^(Fo^2^)+(0.0635P)^2^+2.5397P] where P=(Fo^2^+2Fc^2^)/3'
_refine_ls_weighting_scheme calc
_refine_ls_wR_factor_all 0.1529
_refine_ls_wR_factor_obs 0.1187
_reflns_number_observed 1816
_reflns_number_total 3212
_reflns_observed_criterion >2sigma(I)
_cod_data_source_file ja8026828_si_003.cif
_cod_data_source_block knorr3
_cod_depositor_comments
;
The following automatic conversions were performed:

'_refine_ls_weighting_scheme' value 'calc
w=1/[\s^2^(Fo^2^)+(0.0635P)^2^+2.5397P] where P=(Fo^2^+2Fc^2^)/3' was
changed to 'calc'. New tag '_refine_ls_weighting_details' was
created. The value of the new tag was set to
'w=1/[\s^2^(Fo^2^)+(0.0635P)^2^+2.5397P] where P=(Fo^2^+2Fc^2^)/3'.

Automatic conversion script
Id: cif_fix_values 3143 2015-03-26 13:38:13Z robertas 

The following automatic conversions were performed:

'_atom_sites_solution_primary' value 'direct methods' was changed to
'direct'.

'_atom_sites_solution_hydrogens' value 'geometrically' was changed to
'geom'.

Automatic conversion script
Id: cif_fix_values 6452 2018-10-05 10:23:21Z andrius 
;
_cod_original_cell_volume 4697.5(21)
_cod_database_code 4108531

loop_
_symmetry_equiv_pos_as_xyz
'x, y, z'
'-x, y, -z+1/2'
'x+1/2, y+1/2, z'
'-x+1/2, y+1/2, -z+1/2'
'-x, -y, -z'
'x, -y, z-1/2'
'-x+1/2, -y+1/2, -z'
'x+1/2, -y+1/2, z-1/2'

loop_
_atom_site_aniso_label
_atom_site_aniso_U_11
_atom_site_aniso_U_22
_atom_site_aniso_U_33
_atom_site_aniso_U_23
_atom_site_aniso_U_13
_atom_site_aniso_U_12
Li1 0.049(4) 0.049(4) 0.053(4) -0.007(3) -0.002(3) 0.014(3)
O1 0.049(2) 0.055(2) 0.054(2) -0.0079(13) -0.0072(12) 0.0171(13)
C1 0.041(2) 0.044(2) 0.029(2) -0.001(2) 0.0058(14) -0.005(2)
C2 0.030(2) 0.037(2) 0.032(2) 0.0001(15) 0.0046(14) 0.002(2)
C3 0.034(2) 0.048(2) 0.032(2) -0.002(2) 0.0055(14) -0.001(2)
C4 0.047(2) 0.074(3) 0.037(2) 0.002(2) 0.011(2) -0.009(2)
C5 0.062(3) 0.092(3) 0.030(2) 0.002(2) 0.012(2) -0.012(3)
C6 0.066(3) 0.086(3) 0.025(2) -0.007(2) 0.003(2) -0.012(2)
C7 0.051(2) 0.064(3) 0.036(2) -0.007(2) 0.002(2) -0.015(2)
C8 0.038(2) 0.046(2) 0.033(2) -0.002(2) 0.0028(15) 0.001(2)
C9 0.036(2) 0.055(2) 0.032(2) -0.002(2) 0.0058(15) 0.001(2)
C10 0.089(3) 0.048(3) 0.040(2) -0.004(2) 0.004(2) -0.006(2)
C11 0.044(2) 0.086(3) 0.043(2) -0.010(2) 0.007(2) -0.018(2)
C12 0.056(2) 0.058(3) 0.040(2) 0.000(2) 0.007(2) -0.014(2)
C13 0.037(2) 0.084(3) 0.040(2) 0.003(2) 0.007(2) 0.002(2)
C14 0.032(2) 0.039(2) 0.031(2) 0.001(2) 0.0053(14) 0.004(2)
C15 0.033(2) 0.042(2) 0.021(2) -0.0080(15) -0.0024(14) -0.002(2)
C16 0.041(2) 0.047(2) 0.034(2) -0.001(2) 0.005(2) 0.001(2)
C17 0.041(2) 0.073(3) 0.036(2) -0.010(2) 0.009(2) -0.008(2)
C18 0.058(3) 0.073(3) 0.032(2) -0.005(2) 0.011(2) -0.018(2)
C19 0.075(3) 0.046(3) 0.035(2) 0.005(2) 0.000(2) -0.009(2)
C20 0.044(2) 0.049(2) 0.032(2) -0.005(2) 0.002(2) 0.002(2)
C21 0.068(3) 0.060(3) 0.076(3) -0.010(2) 0.016(2) 0.009(2)
C22 0.077(3) 0.088(4) 0.104(4) 0.015(3) 0.025(3) 0.040(3)
C23 0.081(4) 0.227(8) 0.079(3) -0.054(4) -0.021(3) 0.080(5)
C24 0.081(3) 0.100(4) 0.066(3) -0.015(3) -0.029(2) 0.034(3)
C25 0.057(7) 0.051(7) 0.044(4) -0.003(5) 0.004(4) 0.006(7)
C26 0.023(24) 0.065(7) 0.063(9) -0.006(7) 0.011(13) 0.010(7)
C27 0.060(16) 0.058(7) 0.062(7) 0.019(5) 0.010(6) 0.003(8)
C28 0.061(10) 0.080(10) 0.053(6) 0.014(7) 0.013(5) 0.022(9)
C29 0.064(12) 0.068(11) 0.072(7) -0.007(6) 0.012(7) -0.013(9)
C30 0.088(14) 0.049(6) 0.069(9) 0.004(12) 0.012(9) -0.043(16)
C31 0.070(13) 0.117(18) 0.080(8) -0.017(10) 0.024(8) -0.001(15)

loop_
_atom_site_label
_atom_site_type_symbol
_atom_site_fract_x
_atom_site_fract_y
_atom_site_fract_z
_atom_site_U_iso_or_equiv
_atom_site_thermal_displace_type
_atom_site_occupancy
_atom_site_calc_flag
_atom_site_refinement_flags
Li1 Li 0.7946(3) -0.3333(7) 0.5238(2) 0.053(2) Uani 1 d .
O1 O 0.87961(12) -0.4377(3) 0.55091(9) 0.0564(7) Uani 1 d .
C1 C 0.8528(2) 0.0132(4) 0.63720(12) 0.0386(8) Uani 1 d .
C2 C 0.8019(2) -0.0885(3) 0.59937(12) 0.0335(8) Uani 1 d .
C3 C 0.7569(2) -0.1636(4) 0.63346(12) 0.0383(9) Uani 1 d .
C4 C 0.7756(2) -0.1647(4) 0.73869(13) 0.0526(10) Uani 1 d .
H4A H 0.7417(2) -0.2365(4) 0.73773(13) 0.063 Uiso 1 d R
C5 C 0.8121(2) -0.1117(4) 0.78768(14) 0.0613(11) Uani 1 d .
H5A H 0.7990(2) -0.1339(4) 0.82065(14) 0.074 Uiso 1 d R
C6 C 0.8645(2) -0.0146(4) 0.78960(13) 0.0606(11) Uani 1 d .
H6A H 0.8900(2) 0.0196(4) 0.82417(13) 0.073 Uiso 1 d R
C7 C 0.8811(2) 0.0299(4) 0.74269(13) 0.0517(10) Uani 1 d .
H7A H 0.9186(2) 0.0947(4) 0.74435(13) 0.062 Uiso 1 d R
C8 C 0.8442(2) -0.0239(4) 0.69301(12) 0.0400(9) Uani 1 d .
C9 C 0.7913(2) -0.1206(4) 0.69111(12) 0.0415(9) Uani 1 d .
C10 C 0.8282(2) 0.1629(4) 0.62480(14) 0.0611(11) Uani 1 d .
H10A H 0.8295(2) 0.1854(4) 0.58837(14) 0.073 Uiso 1 d R
H10B H 0.8591(2) 0.2233(4) 0.64951(14) 0.073 Uiso 1 d R
H10C H 0.7807(2) 0.1730(4) 0.62886(14) 0.073 Uiso 1 d R
C11 C 0.9299(2) 0.0005(4) 0.63426(14) 0.0581(11) Uani 1 d .
H11A H 0.9463(2) -0.0909(4) 0.64386(14) 0.070 Uiso 1 d R
H11B H 0.9583(2) 0.0643(4) 0.65896(14) 0.070 Uiso 1 d R
H11C H 0.9335(2) 0.0202(4) 0.59809(14) 0.070 Uiso 1 d R
C12 C 0.7569(2) -0.3188(4) 0.62768(14) 0.0520(10) Uani 1 d .
H12A H 0.7331(2) -0.3649(4) 0.65496(14) 0.050 Uiso 1 d R
H12C H 0.7323(2) -0.3440(4) 0.59458(14) 0.050 Uiso 1 d R
H12B H 0.8059(2) -0.3568(4) 0.63570(14) 0.050 Uiso 1 d R
C13 C 0.6796(2) -0.1128(4) 0.61787(13) 0.0541(11) Uani 1 d .
H13A H 0.6586(2) -0.1357(4) 0.58078(13) 0.065 Uiso 1 d R
H13B H 0.6787(2) -0.0153(4) 0.62239(13) 0.065 Uiso 1 d R
H13C H 0.6533(2) -0.1558(4) 0.64076(13) 0.065 Uiso 1 d R
C14 C 0.7940(2) -0.1145(3) 0.54636(12) 0.0345(8) Uani 1 d .
C15 C 0.8335(2) -0.0411(3) 0.51222(11) 0.0337(8) Uani 1 d .
C16 C 0.8914(2) -0.0993(4) 0.49649(12) 0.0414(9) Uani 1 d .
H16A H 0.9061(2) -0.1809(4) 0.51252(12) 0.023 Uiso 1 d R
C17 C 0.9238(2) -0.0396(4) 0.45983(13) 0.0503(10) Uani 1 d .
H17A H 0.9654(2) -0.0811(4) 0.45294(13) 0.060 Uiso 1 d R
C18 C 0.8994(2) 0.0833(5) 0.43605(14) 0.0544(10) Uani 1 d .
H18A H 0.9201(2) 0.1210(5) 0.40865(14) 0.065 Uiso 1 d R
C19 C 0.8418(2) 0.1441(4) 0.44919(13) 0.0545(11) Uani 1 d .
H19A H 0.8240(2) 0.2303(4) 0.43345(13) 0.065 Uiso 1 d R
C20 C 0.8092(2) 0.0828(4) 0.48614(12) 0.0428(9) Uani 1 d .
H20A H 0.7693(2) 0.1261(4) 0.49511(12) 0.051 Uiso 1 d R
C21 C 0.8987(2) -0.5614(4) 0.5284(2) 0.0685(12) Uani 1 d .
H21A H 0.9007(2) -0.5469(4) 0.4915(2) 0.082 Uiso 1 d R
H21B H 0.8643(2) -0.6313(4) 0.5294(2) 0.082 Uiso 1 d R
C22 C 0.9706(2) -0.6015(5) 0.5611(2) 0.089(2) Uani 1 d .
H22A H 0.9673 -0.6771 0.5844 0.107 Uiso 1 d .
H22B H 1.0029 -0.6240 0.5393 0.107 Uiso 1 d .
C23 C 0.9943(3) -0.4795(8) 0.5964(2) 0.136(3) Uani 1 d .
H23A H 1.0245 -0.5023 0.6310 0.163 Uiso 1 d .
H23B H 1.0205 -0.4225 0.5775 0.163 Uiso 1 d .
C24 C 0.9323(2) -0.4095(5) 0.6002(2) 0.090(2) Uani 1 d .
H24A H 0.9173 -0.4419 0.6313 0.108 Uiso 1 d .
H24B H 0.9411 -0.3129 0.6037 0.108 Uiso 1 d .
C25 C 0.4603(6) -0.0078(13) 0.2490(3) 0.052(2) Uani 0.50 d P
C26 C 0.4829(4) -0.1431(17) 0.2468(13) 0.050(7) Uani 0.50 d P
H26A H 0.4503(4) -0.2172(17) 0.2462(13) 0.060 Uiso 0.50 d PR
C27 C 0.5522(8) -0.1624(18) 0.2440(6) 0.061(5) Uani 0.50 d P
H27A H 0.5670(8) -0.2558(18) 0.2427(6) 0.073 Uiso 0.50 d PR
C28 C 0.5995(8) -0.0664(14) 0.2442(4) 0.065(4) Uani 0.50 d P
H28A H 0.6468(8) -0.0862(14) 0.2416(4) 0.078 Uiso 0.50 d PR
C29 C 0.5782(8) 0.0648(20) 0.2482(5) 0.069(4) Uani 0.50 d P
H29A H 0.6105(8) 0.1392(20) 0.2485(5) 0.083 Uiso 0.50 d PR
C30 C 0.5070(20) 0.0935(12) 0.2532(18) 0.070(6) Uani 0.50 d P
H30A H 0.4927(20) 0.1863(12) 0.2571(18) 0.083 Uiso 0.50 d PR
C31 C 0.3853(10) 0.0272(24) 0.2510(7) 0.088(6) Uani 0.50 d P
H31A H 0.3745(10) -0.0137(24) 0.2823(7) 0.106 Uiso 0.50 d PR
H31B H 0.3528(10) -0.0060(24) 0.2190(7) 0.106 Uiso 0.50 d PR
H31C H 0.3812(10) 0.1249(24) 0.2529(7) 0.106 Uiso 0.50 d PR

loop_
_atom_type_symbol
_atom_type_description
_atom_type_scat_dispersion_real
_atom_type_scat_dispersion_imag
_atom_type_scat_source
C C 0.0033 0.0016 'International Tables Vol C Tables 4.2.6.8 and 6.1.1.4'
H H 0.0000 0.0000 'International Tables Vol C Tables 4.2.6.8 and 6.1.1.4'
Li Li -0.0003 0.0001 'International Tables Vol C Tables 4.2.6.8 and 6.1.1.4'
O O 0.0106 0.0060 'International Tables Vol C Tables 4.2.6.8 and 6.1.1.4'

loop_
_geom_angle_atom_site_label_1
_geom_angle_atom_site_label_2
_geom_angle_atom_site_label_3
_geom_angle
_geom_angle_site_symmetry_1
_geom_angle_site_symmetry_3
O1 Li1 C14 118.5(3) . .
O1 Li1 C14 126.8(3) . 7_646
C14 Li1 C14 112.2(3) . 7_646
O1 Li1 H12C 104.7(3) . .
C14 Li1 H12C 79.2(2) . .
C14 Li1 H12C 99.1(3) 7_646 .
O1 Li1 Li1 164.9(5) . 7_646
C14 Li1 Li1 56.3(3) . 7_646
C14 Li1 Li1 56.0(2) 7_646 7_646
H12C Li1 Li1 88.5(3) . 7_646
O1 Li1 H16A 71.8(2) . .
C14 Li1 H16A 63.3(2) . .
C14 Li1 H16A 121.8(3) 7_646 .
H12C Li1 H16A 131.8(3) . .
Li1 Li1 H16A 94.1(4) 7_646 .
O1 Li1 C15 121.2(3) . 7_646
C14 Li1 C15 117.3(3) . 7_646
C14 Li1 C15 32.72(13) 7_646 7_646
H12C Li1 C15 69.3(2) . 7_646
Li1 Li1 C15 69.8(3) 7_646 7_646
H16A Li1 C15 154.5(3) . 7_646
C21 O1 C24 108.2(3) . .
C21 O1 Li1 126.2(3) . .
C24 O1 Li1 125.4(3) . .
C8 C1 C11 111.1(3) . .
C8 C1 C10 108.6(3) . .
C11 C1 C10 109.0(3) . .
C8 C1 C2 103.3(3) . .
C11 C1 C2 113.8(3) . .
C10 C1 C2 110.9(3) . .
C14 C2 C3 121.8(3) . .
C14 C2 C1 129.9(3) . .
C3 C2 C1 108.3(2) . .
C9 C3 C12 111.0(3) . .
C9 C3 C13 109.5(3) . .
C12 C3 C13 108.5(3) . .
C9 C3 C2 103.5(3) . .
C12 C3 C2 113.7(3) . .
C13 C3 C2 110.5(3) . .
C5 C4 C9 120.0(4) . .
C4 C5 C6 120.2(3) . .
C7 C6 C5 120.6(3) . .
C6 C7 C8 119.2(3) . .
C9 C8 C7 120.1(3) . .
C9 C8 C1 112.3(3) . .
C7 C8 C1 127.6(3) . .
C4 C9 C8 119.9(3) . .
C4 C9 C3 128.3(3) . .
C8 C9 C3 111.8(3) . .
H12C C12 H12B 111.0 . .
H12C C12 H12A 106.7 . .
H12B C12 H12A 105.4 . .
H12C C12 C3 110.6(2) . .
H12B C12 C3 111.9(2) . .
H12A C12 C3 111.1(2) . .
C2 C14 C15 123.3(3) . .
C2 C14 Li1 115.9(3) . .
C15 C14 Li1 106.2(3) . .
C2 C14 Li1 136.8(3) . 7_646
C15 C14 Li1 92.9(2) . 7_646
Li1 C14 Li1 67.8(3) . 7_646
C16 C15 C20 114.5(3) . .
C16 C15 C14 122.6(3) . .
C20 C15 C14 122.1(3) . .
C16 C15 Li1 116.9(2) . 7_646
C20 C15 Li1 93.0(2) . 7_646
C14 C15 Li1 54.3(2) . 7_646
H16A C16 C17 122.0(2) . .
H16A C16 C15 114.4(2) . .
C17 C16 C15 123.5(3) . .
C16 C17 C18 120.2(4) . .
C17 C18 C19 118.9(3) . .
C18 C19 C20 120.6(4) . .
C19 C20 C15 122.3(3) . .
O1 C21 C22 107.4(4) . .
C23 C22 C21 103.6(4) . .
C24 C23 C22 106.5(4) . .
C23 C24 O1 106.6(4) . .
C29 C25 C30 80.8(18) 2_655 2_655
C29 C25 C30 88.7(19) 2_655 .
C30 C25 C30 11.1(35) 2_655 .
C29 C25 C28 67.9(12) 2_655 2_655
C30 C25 C28 148.6(19) 2_655 2_655
C30 C25 C28 154.5(18) . 2_655
C29 C25 C26 151.7(16) 2_655 .
C30 C25 C26 127.5(17) 2_655 .
C30 C25 C26 119.3(18) . .
C28 C25 C26 83.9(12) 2_655 .
C29 C25 C31 29.7(13) 2_655 .
C30 C25 C31 110.3(20) 2_655 .
C30 C25 C31 118.4(18) . .
C28 C25 C31 38.7(8) 2_655 .
C26 C25 C31 122.1(13) . .
C29 C25 C25 136.9(12) 2_655 2_655
C30 C25 C25 56.9(15) 2_655 2_655
C30 C25 C25 48.2(15) . 2_655
C28 C25 C25 153.1(10) 2_655 2_655
C26 C25 C25 71.1(7) . 2_655
C31 C25 C25 166.4(10) . 2_655
C29 C25 C27 121.2(15) 2_655 2_655
C30 C25 C27 157.2(18) 2_655 2_655
C30 C25 C27 147.1(19) . 2_655
C28 C25 C27 53.4(9) 2_655 2_655
C26 C25 C27 30.9(7) . 2_655
C31 C25 C27 92.1(11) . 2_655
C25 C25 C27 100.5(8) 2_655 2_655
C29 C25 C26 169.2(16) 2_655 2_655
C30 C25 C26 107.5(16) 2_655 2_655
C30 C25 C26 98.6(17) . 2_655
C28 C25 C26 103.2(13) 2_655 2_655
C26 C25 C26 21.1(6) . 2_655
C31 C25 C26 142.0(14) . 2_655
C25 C25 C26 50.7(6) 2_655 2_655
C27 C25 C26 49.9(9) 2_655 2_655
C26 C26 C27 146.2(80) 2_655 2_655
C26 C26 C27 18.7(47) 2_655 .
C27 C26 C27 154.3(43) 2_655 .
C26 C26 C25 107.8(8) 2_655 .
C27 C26 C25 84.9(19) 2_655 .
C27 C26 C25 116.9(20) . .
C26 C26 C25 51.1(8) 2_655 2_655
C27 C26 C25 138.8(24) 2_655 2_655
C27 C26 C25 58.9(14) . 2_655
C25 C26 C25 58.2(10) . 2_655
C26 C26 C28 148.0(41) 2_655 2_655
C27 C26 C28 38.9(19) 2_655 2_655
C27 C26 C28 163.1(18) . 2_655
C25 C26 C28 46.8(7) . 2_655
C25 C26 C28 104.4(10) 2_655 2_655
C26 C27 C28 118.6(29) 2_655 .
C26 C27 C26 15.1(33) 2_655 .
C28 C27 C26 126.5(18) . .
C26 C27 C25 64.2(20) 2_655 2_655
C28 C27 C25 55.4(10) . 2_655
C26 C27 C25 71.2(12) . 2_655
C31 C28 C27 151.1(24) 2_655 .
C31 C28 C25 80.1(18) 2_655 2_655
C27 C28 C25 71.2(12) . 2_655
C31 C28 C29 35.1(16) 2_655 .
C27 C28 C29 116.7(14) . .
C25 C28 C29 45.6(7) 2_655 .
C31 C28 C26 128.8(23) 2_655 2_655
C27 C28 C26 22.4(11) . 2_655
C25 C28 C26 49.3(10) 2_655 2_655
C29 C28 C26 94.9(13) . 2_655
C31 C29 C25 109.6(37) 2_655 2_655
C31 C29 C28 43.9(26) 2_655 .
C25 C29 C28 66.5(14) 2_655 .
C31 C29 C30 162.5(38) 2_655 .
C25 C29 C30 53.8(10) 2_655 .
C28 C29 C30 120.3(17) . .
C31 C29 C30 162.1(38) 2_655 2_655
C25 C29 C30 52.6(10) 2_655 2_655
C28 C29 C30 118.3(17) . 2_655
C30 C29 C30 6.3(31) . 2_655
C30 C30 C25 115.2(71) 2_655 2_655
C30 C30 C25 53.7(56) 2_655 .
C25 C30 C25 74.9(12) 2_655 .
C30 C30 C29 139.3(100) 2_655 .
C25 C30 C29 45.4(14) 2_655 .
C25 C30 C29 119.9(19) . .
C30 C30 C29 34.4(100) 2_655 2_655
C25 C30 C29 113.6(16) 2_655 2_655
C25 C30 C29 38.7(12) . 2_655
C29 C30 C29 158.3(20) . 2_655
C29 C31 C28 101.0(40) 2_655 2_655
C29 C31 C25 40.7(25) 2_655 .
C28 C31 C25 61.2(18) 2_655 .

loop_
_geom_bond_atom_site_label_1
_geom_bond_atom_site_label_2
_geom_bond_distance
_geom_bond_site_symmetry_2
Li1 O1 1.924(6) .
Li1 C14 2.213(7) .
Li1 C14 2.222(6) 7_646
Li1 H12C 2.406(7) .
Li1 Li1 2.472(11) 7_646
Li1 H16A 2.704(7) .
Li1 C15 2.731(7) 7_646
O1 C21 1.424(4) .
O1 C24 1.442(4) .
C1 C8 1.514(4) .
C1 C11 1.525(4) .
C1 C10 1.548(5) .
C1 C2 1.560(4) .
C2 C14 1.345(4) .
C2 C3 1.558(4) .
C3 C9 1.518(4) .
C3 C12 1.523(5) .
C3 C13 1.543(4) .
C4 C5 1.378(5) .
C4 C9 1.387(4) .
C5 C6 1.384(5) .
C6 C7 1.381(5) .
C7 C8 1.397(4) .
C8 C9 1.390(4) .
C12 H12C 0.90 .
C12 H12B 1.00 .
C12 H12A 1.03 .
C14 C15 1.478(4) .
C14 Li1 2.222(6) 7_646
C15 C16 1.405(4) .
C15 C20 1.406(4) .
C15 Li1 2.731(7) 7_646
C16 H16A 0.91 .
C16 C17 1.376(5) .
C17 C18 1.376(5) .
C18 C19 1.380(5) .
C19 C20 1.391(5) .
C21 C22 1.497(6) .
C22 C23 1.496(8) .
C23 C24 1.411(6) .
C25 C29 1.05(2) 2_655
C25 C30 1.19(3) 2_655
C25 C30 1.33(3) .
C25 C28 1.34(2) 2_655
C25 C26 1.40(2) .
C25 C31 1.51(3) .
C25 C25 1.54(2) 2_655
C25 C27 1.55(2) 2_655
C25 C26 1.71(2) 2_655
C26 C26 0.65(2) 2_655
C26 C27 0.80(2) 2_655
C26 C27 1.38(2) .
C26 C25 1.71(2) 2_655
C26 C28 1.83(2) 2_655
C27 C26 0.80(2) 2_655
C27 C28 1.31(2) .
C27 C25 1.55(2) 2_655
C28 C31 0.96(2) 2_655
C28 C25 1.34(2) 2_655
C28 C29 1.36(2) .
C28 C26 1.83(2) 2_655
C29 C31 0.80(2) 2_655
C29 C25 1.05(2) 2_655
C29 C30 1.45(4) .
C29 C30 1.67(4) 2_655
C30 C30 0.28(8) 2_655
C30 C25 1.19(3) 2_655
C30 C29 1.67(4) 2_655
C31 C29 0.80(2) 2_655
C31 C28 0.96(2) 2_655
